data_4132097
loop_
_publ_author_name
'Connor, Bridget A.'
'Leppert, Linn'
'Smith, Matthew D.'
'Neaton, Jeffrey B.'
'Karunadasa, Hemamala I.'

_publ_section_title
;
 Layered Halide Double Perovskites: Dimensional Reduction of
 Cs<sub>2</sub>AgBiBr<sub>6</sub>.
;
_journal_issue 15
_journal_name_full 'Journal of the American Chemical Society'
_journal_page_first 5235
_journal_page_last 5240
_journal_paper_doi 10.1021/jacs.8b01543
_journal_volume 140
_journal_year 2018
_chemical_formula_moiety 'Ag Bi Br8, 4(C4 H12 N)'
_chemical_formula_sum 'C16 H48 Ag Bi Br8 N4'
_chemical_formula_weight 1252.71
_chemical_name_systematic 'tetra(butylammonium) octabromoargentobismuthate'
_space_group_crystal_system monoclinic
_space_group_IT_number 14
_space_group_name_Hall '-P 2ybc'
_space_group_name_H-M_alt 'P 1 21/c 1'
_atom_sites_solution_hydrogens geom
_atom_sites_solution_primary dual
_audit_creation_date 2017-06-19
_audit_creation_method
;
Olex2 1.2
(compiled 2017.01.04 svn.r3372 for OlexSys, GUI svn.r5292)
;
_cell_angle_alpha 90
_cell_angle_beta 90.049(3)
_cell_angle_gamma 90
_cell_formula_units_Z 2
_cell_length_a 8.1896(4)
_cell_length_b 8.0524(4)
_cell_length_c 26.7790(14)
_cell_measurement_reflns_used 9417
_cell_measurement_temperature 100
_cell_measurement_theta_max 29.477
_cell_measurement_theta_min 2.410
_cell_volume 1765.97(15)
_computing_cell_refinement 'SAINT v8.34A (Bruker, 2013)'
_computing_data_collection 'Bruker APEX3 Bruker-AXS, Madison WI'
_computing_data_reduction 'SAINT v8.34A (Bruker, 2013)'
_computing_molecular_graphics 'Olex2 (Dolomanov et al., 2009)'
_computing_publication_material 'Olex2 (Dolomanov et al., 2009)'
_computing_structure_refinement 'ShelXL (Sheldrick, 2015)'
_computing_structure_solution 'ShelXT (Sheldrick, 2015)'
_diffrn_ambient_temperature 100
_diffrn_detector 'CCD area detector'
_diffrn_detector_area_resol_mean 10.42
_diffrn_detector_type 'PHOTON 100 Detector'
_diffrn_measured_fraction_theta_full 0.999
_diffrn_measured_fraction_theta_max 0.998
_diffrn_measurement_device_type 'Bruker D8 with PHOTON 100 detector'
_diffrn_measurement_method '\f and \w shutterless scans'
_diffrn_radiation_collimation '0.2 mm sinlge-pinhole'
_diffrn_radiation_monochromator 'Silicon 111'
_diffrn_radiation_probe x-ray
_diffrn_radiation_type synchrotron
_diffrn_radiation_wavelength 0.6888
_diffrn_reflns_av_R_equivalents 0.0630
_diffrn_reflns_av_unetI/netI 0.0389
_diffrn_reflns_Laue_measured_fraction_full 0.999
_diffrn_reflns_Laue_measured_fraction_max 0.998
_diffrn_reflns_limit_h_max 11
_diffrn_reflns_limit_h_min -11
_diffrn_reflns_limit_k_max 11
_diffrn_reflns_limit_k_min -11
_diffrn_reflns_limit_l_max 38
_diffrn_reflns_limit_l_min -38
_diffrn_reflns_number 45700
_diffrn_reflns_point_group_measured_fraction_full 0.999
_diffrn_reflns_point_group_measured_fraction_max 0.998
_diffrn_reflns_theta_full 24.411
_diffrn_reflns_theta_max 29.516
_diffrn_reflns_theta_min 2.211
_diffrn_source 'Advanced Light Source, station 11.3.1'
_diffrn_source_type 'Bend magnet, Station 11.3.1, ALS, LBNL'
_diffrn_standards_number 0
_exptl_absorpt_coefficient_mu 13.442
_exptl_absorpt_correction_T_max 0.3356
_exptl_absorpt_correction_T_min 0.1751
_exptl_absorpt_correction_type multi-scan
_exptl_absorpt_process_details
;SADABS-2014/2 (Bruker,2014/2) was used for absorption correction. 
wR2(int) was 0.1378 before and 0.0678 after correction. 
The Ratio of minimum to maximum transmission is 0.5218. 
The \l/2 correction factor is Not present.
;
_exptl_crystal_colour 'clear light yellow'
_exptl_crystal_colour_lustre clear
_exptl_crystal_colour_modifier light
_exptl_crystal_colour_primary yellow
_exptl_crystal_density_diffrn 2.356
_exptl_crystal_description plate
_exptl_crystal_F_000 1164
_exptl_crystal_recrystallization_method
;
Crystallized by slow cooling an HBr solution containing 
a 1:1:10 ratio of BiBr3, AgBr, and butylamine.
;
_exptl_crystal_size_max 0.15
_exptl_crystal_size_mid 0.15
_exptl_crystal_size_min 0.01
_refine_diff_density_max 1.065
_refine_diff_density_min -1.809
_refine_diff_density_rms 0.217
_refine_ls_extinction_method none
_refine_ls_goodness_of_fit_ref 1.103
_refine_ls_hydrogen_treatment constr
_refine_ls_matrix_type full
_refine_ls_number_parameters 144
_refine_ls_number_reflns 5401
_refine_ls_number_restraints 31
_refine_ls_restrained_S_all 1.100
_refine_ls_R_factor_all 0.0413
_refine_ls_R_factor_gt 0.0351
_refine_ls_shift/su_max 0.000
_refine_ls_shift/su_mean 0.000
_refine_ls_structure_factor_coef Fsqd
_refine_ls_weighting_details 'w=1/[\s^2^(Fo^2^)+11.4353P] where P=(Fo^2^+2Fc^2^)/3'
_refine_ls_weighting_scheme calc
_refine_ls_wR_factor_gt 0.0672
_refine_ls_wR_factor_ref 0.0694
_reflns_Friedel_coverage 0.000
_reflns_number_gt 4932
_reflns_number_total 5401
_reflns_threshold_expression 'I > 2\s(I)'
_cod_data_source_file ja8b01543_si_002.cif
_cod_data_source_block g2_a
_cod_database_code 4132097
_shelx_shelxl_version_number 2014/7
_shelx_space_group_comment
;
The symmetry employed for this shelxl refinement is uniquely defined
by the following loop, which should always be used as a source of
symmetry information in preference to the above space-group names.
They are only intended as comments.
;
_shelx_estimated_absorpt_t_max 0.877
_shelx_estimated_absorpt_t_min 0.238
_olex2_refinement_description
;
1. Twinned data refinement
 Scales: 0.5256(12) 0.4744(12)
2. Fixed Uiso
 At 1.2 times of:
  All C(H,H) groups, All N(H,H,H) groups
 At 1.5 times of:
  All C(H,H,H) groups
3. Rigid bond restraints
 N2, C5, C6, C7, C8
 with sigma for 1-2 distances of 0.01 and sigma for 1-3 distances of 0.01
4. Uiso/Uaniso restraints and constraints
C8 \\sim C7 \\sim C6 \\sim C5 \\sim N2: within 2A with sigma of 0.04 and sigma
for terminal atoms of 0.08
5.a Secondary CH2 refined with riding coordinates:
 C2(H2D,H2E), C5(H5A,H5B), C3(H3A,H3B), C7(H7A,H7B), C6(H6A,H6B), C1(H1D,H1E)
5.b Idealised Me refined as rotating group:
 N2(H2A,H2B,H2C), N1(H1A,H1B,H1C), C8(H8A,H8B,H8C), C4(H4A,H4B,H4C)
;
_olex2_submission_special_instructions 'No special instructions were received'

loop_
_space_group_symop_operation_xyz
'x, y, z'
'-x, y+1/2, -z+1/2'
'-x, -y, -z'
'x, -y-1/2, z-1/2'

loop_
_atom_site_label
_atom_site_type_symbol
_atom_site_fract_x
_atom_site_fract_y
_atom_site_fract_z
_atom_site_U_iso_or_equiv
_atom_site_adp_type
_atom_site_occupancy
_atom_site_site_symmetry_order
_atom_site_calc_flag
_atom_site_refinement_flags_posn
_atom_site_refinement_flags_adp
_atom_site_refinement_flags_occupancy
Bi1 Bi 0.5000 0.5000 0.5000 0.01070(6) Uani 1 2 d S T P
Ag1 Ag 1.0000 0.0000 0.5000 0.01484(12) Uani 1 2 d S T P
Br2 Br 0.21523(7) 0.29987(7) 0.49697(4) 0.01478(12) Uani 1 1 d . . .
Br4 Br 0.98031(10) 0.01402(10) 0.40013(3) 0.01612(14) Uani 1 1 d . . .
Br3 Br 0.69855(7) 0.21205(7) 0.50380(4) 0.01426(12) Uani 1 1 d . . .
Br1 Br 0.53094(8) 0.51488(9) 0.39296(2) 0.01462(15) Uani 1 1 d . . .
N2 N -0.0682(7) 0.4199(7) 0.4157(2) 0.0153(11) Uani 1 1 d . U .
H2A H -0.0569 0.3150 0.4036 0.018 Uiso 1 1 calc GR . .
H2B H -0.1730 0.4545 0.4112 0.018 Uiso 1 1 calc GR . .
H2C H -0.0435 0.4209 0.4488 0.018 Uiso 1 1 calc GR . .
N1 N 0.4148(7) 0.4301(7) 0.0856(2) 0.0155(11) Uani 1 1 d . . .
H1A H 0.4211 0.4480 0.0521 0.019 Uiso 1 1 calc GR . .
H1B H 0.3125 0.4553 0.0965 0.019 Uiso 1 1 calc GR . .
H1C H 0.4367 0.3215 0.0922 0.019 Uiso 1 1 calc GR . .
C2 C 0.5215(11) 0.5148(12) 0.1678(2) 0.0262(18) Uani 1 1 d . . .
H2D H 0.4076 0.5366 0.1783 0.031 Uiso 1 1 calc R . .
H2E H 0.5483 0.3986 0.1767 0.031 Uiso 1 1 calc R . .
C5 C 0.0464(9) 0.5354(9) 0.3881(3) 0.0187(14) Uani 1 1 d . U .
H5A H 0.0263 0.6512 0.3988 0.022 Uiso 1 1 calc R . .
H5B H 0.1608 0.5069 0.3965 0.022 Uiso 1 1 calc R . .
C3 C 0.6350(10) 0.6309(10) 0.1954(3) 0.0277(18) Uani 1 1 d . . .
H3A H 0.6098 0.7469 0.1858 0.033 Uiso 1 1 calc R . .
H3B H 0.7490 0.6074 0.1853 0.033 Uiso 1 1 calc R . .
C7 C 0.1339(10) 0.6364(11) 0.3039(3) 0.0269(17) Uani 1 1 d . U .
H7A H 0.2484 0.6126 0.3134 0.032 Uiso 1 1 calc R . .
H7B H 0.1099 0.7527 0.3134 0.032 Uiso 1 1 calc R . .
C6 C 0.0217(11) 0.5216(8) 0.3327(2) 0.0202(15) Uani 1 1 d . U .
H6A H -0.0932 0.5490 0.3246 0.024 Uiso 1 1 calc R . .
H6B H 0.0419 0.4056 0.3222 0.024 Uiso 1 1 calc R . .
C1 C 0.5350(9) 0.5363(9) 0.1116(3) 0.0220(15) Uani 1 1 d . . .
H1D H 0.5156 0.6541 0.1027 0.026 Uiso 1 1 calc R . .
H1E H 0.6467 0.5065 0.1006 0.026 Uiso 1 1 calc R . .
C8 C 0.1165(11) 0.6186(15) 0.2477(4) 0.046(3) Uani 1 1 d . U .
H8A H 0.1808 0.7050 0.2311 0.069 Uiso 1 1 calc GR . .
H8B H 0.0014 0.6302 0.2384 0.069 Uiso 1 1 calc GR . .
H8C H 0.1562 0.5090 0.2374 0.069 Uiso 1 1 calc GR . .
C4 C 0.6201(11) 0.6132(14) 0.2517(3) 0.039(2) Uani 1 1 d . . .
H4A H 0.5076 0.6372 0.2618 0.058 Uiso 1 1 calc GR . .
H4B H 0.6944 0.6915 0.2680 0.058 Uiso 1 1 calc GR . .
H4C H 0.6486 0.4996 0.2614 0.058 Uiso 1 1 calc GR . .

loop_
_atom_site_aniso_label
_atom_site_aniso_U_11
_atom_site_aniso_U_22
_atom_site_aniso_U_33
_atom_site_aniso_U_23
_atom_site_aniso_U_13
_atom_site_aniso_U_12
Bi1 0.00930(14) 0.01019(11) 0.01260(13) 0.00040(14) -0.0003(2) 0.00018(10)
Ag1 0.0134(3) 0.0151(2) 0.0159(3) 0.0016(3) -0.0012(5) 0.0000(2)
Br2 0.0118(2) 0.0140(2) 0.0186(3) 0.0022(3) -0.0038(3) -0.00337(19)
Br4 0.0145(4) 0.0146(3) 0.0193(3) -0.0002(3) 0.0012(3) 0.0021(3)
Br3 0.0126(2) 0.0126(2) 0.0176(3) 0.0015(3) 0.0018(3) 0.00310(19)
Br1 0.0138(4) 0.0154(3) 0.0146(3) -0.0009(2) -0.0018(2) 0.0005(3)
N2 0.015(3) 0.016(3) 0.014(3) 0.003(2) 0.000(2) 0.003(2)
N1 0.014(3) 0.013(2) 0.020(3) 0.000(2) -0.003(2) 0.000(2)
C2 0.017(4) 0.047(5) 0.014(3) 0.001(3) 0.003(3) 0.011(4)
C5 0.020(3) 0.023(4) 0.014(3) 0.003(3) -0.002(2) -0.007(2)
C3 0.029(4) 0.032(4) 0.022(4) -0.004(3) -0.002(3) 0.009(3)
C7 0.022(4) 0.035(4) 0.024(4) 0.010(3) 0.007(3) -0.010(3)
C6 0.028(5) 0.011(3) 0.022(3) -0.002(2) 0.005(3) -0.013(3)
C1 0.016(3) 0.024(4) 0.027(4) -0.001(3) -0.002(3) -0.008(3)
C8 0.032(5) 0.074(7) 0.031(5) 0.010(5) 0.005(4) -0.001(5)
C4 0.032(5) 0.066(7) 0.018(4) -0.013(4) -0.002(4) 0.001(5)

loop_
_atom_type_symbol
_atom_type_description
_atom_type_scat_dispersion_real
_atom_type_scat_dispersion_imag
_atom_type_scat_source
C C 0.0030 0.0020 'Calculated using XDISP in WinGX (Farrugia, 1999)'
H H 0.0000 0.0000 'Calculated using XDISP in WinGX (Farrugia, 1999)'
Ag Ag -0.9440 1.0460 'Calculated using XDISP in WinGX (Farrugia, 1999)'
Bi Bi -3.3340 10.1060 'Calculated using XDISP in WinGX (Farrugia, 1999)'
Br Br -0.1850 2.3450 'Calculated using XDISP in WinGX (Farrugia, 1999)'
N N 0.0060 0.0030 'Calculated using XDISP in WinGX (Farrugia, 1999)'

loop_
_geom_angle_atom_site_label_1
_geom_angle_atom_site_label_2
_geom_angle_atom_site_label_3
_geom_angle
_geom_angle_site_symmetry_1
_geom_angle_site_symmetry_3
Br2 Bi1 Br2 180.0 3_666 .
Br2 Bi1 Br1 86.09(2) 3_666 .
Br2 Bi1 Br1 93.91(2) . .
Br2 Bi1 Br1 86.09(2) . 3_666
Br2 Bi1 Br1 93.91(2) 3_666 3_666
Br3 Bi1 Br2 90.453(19) . .
Br3 Bi1 Br2 90.453(19) 3_666 3_666
Br3 Bi1 Br2 89.547(19) . 3_666
Br3 Bi1 Br2 89.548(19) 3_666 .
Br3 Bi1 Br3 180.0 3_666 .
Br3 Bi1 Br1 91.08(2) 3_666 3_666
Br3 Bi1 Br1 88.92(2) . 3_666
Br3 Bi1 Br1 91.08(2) . .
Br3 Bi1 Br1 88.92(2) 3_666 .
Br1 Bi1 Br1 180.0 . 3_666
Br2 Ag1 Br2 180.000(12) 3_656 1_655
Br2 Ag1 Br3 91.512(18) 3_656 3_756
Br2 Ag1 Br3 91.512(17) 1_655 .
Br2 Ag1 Br3 88.488(17) 3_656 .
Br2 Ag1 Br3 88.488(18) 1_655 3_756
Br4 Ag1 Br2 88.50(3) . 1_655
Br4 Ag1 Br2 88.50(3) 3_756 3_656
Br4 Ag1 Br2 91.50(3) 3_756 1_655
Br4 Ag1 Br2 91.50(3) . 3_656
Br4 Ag1 Br4 180.00(3) . 3_756
Br4 Ag1 Br3 92.23(2) . 3_756
Br4 Ag1 Br3 87.77(2) . .
Br4 Ag1 Br3 87.77(2) 3_756 3_756
Br4 Ag1 Br3 92.23(2) 3_756 .
Br3 Ag1 Br3 180.0 . 3_756
Bi1 Br2 Ag1 160.51(2) . 1_455
Bi1 Br3 Ag1 159.32(2) . .
H2A N2 H2B 109.5 . .
H2A N2 H2C 109.5 . .
H2B N2 H2C 109.5 . .
C5 N2 H2A 109.5 . .
C5 N2 H2B 109.5 . .
C5 N2 H2C 109.5 . .
H1A N1 H1B 109.5 . .
H1A N1 H1C 109.5 . .
H1B N1 H1C 109.5 . .
C1 N1 H1A 109.5 . .
C1 N1 H1B 109.5 . .
C1 N1 H1C 109.5 . .
H2D C2 H2E 108.0 . .
C3 C2 H2D 109.3 . .
C3 C2 H2E 109.3 . .
C3 C2 C1 111.6(7) . .
C1 C2 H2D 109.3 . .
C1 C2 H2E 109.3 . .
N2 C5 H5A 109.5 . .
N2 C5 H5B 109.5 . .
H5A C5 H5B 108.1 . .
C6 C5 N2 110.7(5) . .
C6 C5 H5A 109.5 . .
C6 C5 H5B 109.5 . .
C2 C3 H3A 109.2 . .
C2 C3 H3B 109.2 . .
C2 C3 C4 112.1(7) . .
H3A C3 H3B 107.9 . .
C4 C3 H3A 109.2 . .
C4 C3 H3B 109.2 . .
H7A C7 H7B 107.8 . .
C6 C7 H7A 109.0 . .
C6 C7 H7B 109.0 . .
C6 C7 C8 113.0(7) . .
C8 C7 H7A 109.0 . .
C8 C7 H7B 109.0 . .
C5 C6 C7 112.2(6) . .
C5 C6 H6A 109.2 . .
C5 C6 H6B 109.2 . .
C7 C6 H6A 109.2 . .
C7 C6 H6B 109.2 . .
H6A C6 H6B 107.9 . .
N1 C1 C2 110.5(6) . .
N1 C1 H1D 109.5 . .
N1 C1 H1E 109.5 . .
C2 C1 H1D 109.5 . .
C2 C1 H1E 109.5 . .
H1D C1 H1E 108.1 . .
C7 C8 H8A 109.5 . .
C7 C8 H8B 109.5 . .
C7 C8 H8C 109.5 . .
H8A C8 H8B 109.5 . .
H8A C8 H8C 109.5 . .
H8B C8 H8C 109.5 . .
C3 C4 H4A 109.5 . .
C3 C4 H4B 109.5 . .
C3 C4 H4C 109.5 . .
H4A C4 H4B 109.5 . .
H4A C4 H4C 109.5 . .
H4B C4 H4C 109.5 . .

loop_
_geom_bond_atom_site_label_1
_geom_bond_atom_site_label_2
_geom_bond_distance
_geom_bond_site_symmetry_2
Bi1 Br2 2.8358(6) .
Bi1 Br2 2.8358(6) 3_666
Bi1 Br3 2.8338(5) 3_666
Bi1 Br3 2.8338(5) .
Bi1 Br1 2.8802(7) .
Bi1 Br1 2.8802(7) 3_666
Ag1 Br2 2.9908(6) 1_655
Ag1 Br2 2.9908(6) 3_656
Ag1 Br4 2.6814(7) .
Ag1 Br4 2.6814(7) 3_756
Ag1 Br3 3.0036(5) 3_756
Ag1 Br3 3.0035(5) .
Br2 Ag1 2.9908(5) 1_455
N2 H2A 0.9100 .
N2 H2B 0.9100 .
N2 H2C 0.9100 .
N2 C5 1.514(8) .
N1 H1A 0.9100 .
N1 H1B 0.9100 .
N1 H1C 0.9100 .
N1 C1 1.478(9) .
C2 H2D 0.9900 .
C2 H2E 0.9900 .
C2 C3 1.511(12) .
C2 C1 1.520(10) .
C5 H5A 0.9900 .
C5 H5B 0.9900 .
C5 C6 1.500(10) .
C3 H3A 0.9900 .
C3 H3B 0.9900 .
C3 C4 1.519(12) .
C7 H7A 0.9900 .
C7 H7B 0.9900 .
C7 C6 1.516(9) .
C7 C8 1.518(13) .
C6 H6A 0.9900 .
C6 H6B 0.9900 .
C1 H1D 0.9900 .
C1 H1E 0.9900 .
C8 H8A 0.9800 .
C8 H8B 0.9800 .
C8 H8C 0.9800 .
C4 H4A 0.9800 .
C4 H4B 0.9800 .
C4 H4C 0.9800 .

loop_
_twin_individual_id
_twin_individual_mass_fraction_refined
1 0.5256(12)
2 0.4744(12)
